data_2021486
loop_
_publ_author_name
'Lahanas, Nicole'
'Kucheryavy, Pavel'
'Lalancette, Roger A.'
'Lockard, Jenny V.'

_publ_section_title
;
 Crystallographic identification of a series of manganese porphyrin
 complexes with nitrogenous bases
;
_journal_coeditor_code JX3027
_journal_issue 3
_journal_name_full 'Acta Crystallographica Section C'
_journal_page_first
;
;
_journal_paper_doi 10.1107/S2053229619001232
_journal_volume 75
_journal_year 2019
_chemical_formula_iupac '[Mn (C44 H28 N4) (C5 H11 N1)2] Cl'
_chemical_formula_moiety 'C54 H50 Mn N6 2+, Cl -'
_chemical_formula_sum 'C54 H50 Cl Mn N6'
_chemical_formula_weight 873.39
_chemical_name_systematic
;
Bis(piperidine)(5,10,15,20-tetraphenylporphyrinato)manganese(III)
dichloride
;
_space_group_crystal_system triclinic
_space_group_IT_number 2
_space_group_name_Hall '-P 1'
_space_group_name_H-M_alt 'P -1'
_symmetry_space_group_name_Hall '-P 1'
_symmetry_space_group_name_H-M 'P -1'
_atom_sites_solution_hydrogens geom
_atom_sites_solution_primary direct
_atom_sites_solution_secondary difmap
_audit_creation_method SHELXL-2014/7
_cell_angle_alpha 66.1342(5)
_cell_angle_beta 78.3107(5)
_cell_angle_gamma 89.5778(6)
_cell_formula_units_Z 1
_cell_length_a 10.52110(10)
_cell_length_b 11.91230(10)
_cell_length_c 12.63550(10)
_cell_measurement_reflns_used 9895
_cell_measurement_temperature 100(2)
_cell_measurement_theta_max 68.77
_cell_measurement_theta_min 3.92
_cell_volume 1413.24(2)
_computing_cell_refinement
;
APEX2 (Bruker, 2006)
;
_computing_data_collection
;
APEX2 (Bruker, 2006)
;
_computing_data_reduction
;
SAINT (Bruker, 2005)
;
_computing_molecular_graphics
;
SHELXTL (Sheldrick, 2008)
;
_computing_publication_material
;
SHELXTL (Sheldrick, 2008)
;
_computing_structure_refinement
;
SHELXL2014 (Sheldrick, 2015b)
;
_computing_structure_solution
;
SHELXT2014 (Sheldrick, 2015a)
;
_diffrn_ambient_temperature 100(2)
_diffrn_measured_fraction_theta_full 0.925
_diffrn_measured_fraction_theta_max 0.899
_diffrn_measurement_device_type 'Bruker SMART CCD APEXII area-detector'
_diffrn_measurement_method '\f and \w'
_diffrn_radiation_monochromator graphite
_diffrn_radiation_source 'fine-focus sealed tube'
_diffrn_radiation_type CuK\a
_diffrn_radiation_wavelength 1.54178
_diffrn_reflns_av_R_equivalents 0.0192
_diffrn_reflns_av_unetI/netI 0.0173
_diffrn_reflns_limit_h_max 12
_diffrn_reflns_limit_h_min -12
_diffrn_reflns_limit_k_max 14
_diffrn_reflns_limit_k_min -14
_diffrn_reflns_limit_l_max 15
_diffrn_reflns_limit_l_min -14
_diffrn_reflns_number 13568
_diffrn_reflns_theta_full 67.679
_diffrn_reflns_theta_max 69.153
_diffrn_reflns_theta_min 3.920
_exptl_absorpt_coefficient_mu 3.043
_exptl_absorpt_correction_T_max 0.572
_exptl_absorpt_correction_T_min 0.406
_exptl_absorpt_correction_type numerical
_exptl_absorpt_process_details
;
(SADABS; Krause <i>et al.</i>,  2015)
;
_exptl_crystal_colour green
_exptl_crystal_density_diffrn 1.068
_exptl_crystal_description plate
_exptl_crystal_F_000 475
_exptl_crystal_size_max 0.475
_exptl_crystal_size_mid 0.257
_exptl_crystal_size_min 0.240
_platon_squeeze_details
;
Squeeze gives 111 electrons, approximately the correct number
for one piperidinium cation, one piperidine and one water molecule
between the manganese porphyrin piperidine complexes.
;
_refine_diff_density_max 0.698
_refine_diff_density_min -0.997
_refine_ls_extinction_method none
_refine_ls_goodness_of_fit_ref 1.042
_refine_ls_hydrogen_treatment constr
_refine_ls_matrix_type full
_refine_ls_number_parameters 286
_refine_ls_number_reflns 4750
_refine_ls_number_restraints 0
_refine_ls_restrained_S_all 1.042
_refine_ls_R_factor_all 0.0451
_refine_ls_R_factor_gt 0.0449
_refine_ls_shift/su_max 0.000
_refine_ls_shift/su_mean 0.000
_refine_ls_structure_factor_coef Fsqd
_refine_ls_weighting_details 'w=1/[\s^2^(Fo^2^)+(0.0548P)^2^+1.6375P] where P=(Fo^2^+2Fc^2^)/3'
_refine_ls_weighting_scheme calc
_refine_ls_wR_factor_gt 0.1145
_refine_ls_wR_factor_ref 0.1147
_reflns_number_gt 4719
_reflns_number_total 4750
_reflns_threshold_expression 'I > 2\s(I)'
_cod_data_source_file jx3027sup1.cif
_cod_data_source_block II_Piperidine
_cod_database_code 2021486
_shelx_space_group_comment
;
The symmetry employed for this shelxl refinement is uniquely defined
by the following loop, which should always be used as a source of
symmetry information in preference to the above space-group names.
They are only intended as comments.
;
_shelx_estimated_absorpt_t_min 0.326
_shelx_estimated_absorpt_t_max 0.529

loop_
_space_group_symop_operation_xyz
'x, y, z'
'-x, -y, -z'

loop_
_atom_site_type_symbol
_atom_site_label
_atom_site_fract_x
_atom_site_fract_y
_atom_site_fract_z
_atom_site_U_iso_or_equiv
_atom_site_adp_type
_atom_site_calc_flag
_atom_site_occupancy
Mn Mn1 0.0000 0.0000 0.0000 0.01474(13) Uani d 1
N N1 0.01241(17) -0.12201(16) 0.16365(15) 0.0169(4) Uani d 1
N N2 0.08899(17) 0.13330(16) 0.02570(15) 0.0171(4) Uani d 1
C C5 0.1288(2) 0.0124(2) 0.22581(18) 0.0179(4) Uani d 1
N N3 -0.20868(17) 0.04247(16) 0.08114(16) 0.0193(4) Uani d 1
H H4 -0.2523 -0.0381 0.1433 0.023 Uiso calc 1
C C4 0.0683(2) -0.09966(19) 0.24354(18) 0.0180(4) Uani d 1
C C9 0.1172(2) 0.25531(19) -0.05315(18) 0.0180(4) Uani d 1
C C1 -0.0261(2) -0.24636(19) 0.21445(18) 0.0187(4) Uani d 1
C C2 0.0052(2) -0.3012(2) 0.32931(19) 0.0227(5) Uani d 1
H H2 -0.0110 -0.3856 0.3826 0.027 Uiso calc 1
C C7 0.2035(2) 0.2348(2) 0.10181(19) 0.0198(4) Uani d 1
H H6 0.2480 0.2500 0.1537 0.024 Uiso calc 1
C C3 0.0613(2) -0.2119(2) 0.34786(19) 0.0221(5) Uani d 1
H H3 0.0907 -0.2211 0.4170 0.026 Uiso calc 1
C C6 0.1391(2) 0.1199(2) 0.12281(18) 0.0178(4) Uani d 1
C C8 0.1894(2) 0.3177(2) -0.00536(19) 0.0208(5) Uani d 1
H H7 0.2216 0.4020 -0.0423 0.025 Uiso calc 1
C C11 0.1889(2) 0.01770(19) 0.32161(18) 0.0203(5) Uani d 1
C C12 0.3024(2) -0.0395(2) 0.3443(2) 0.0272(5) Uani d 1
H H12 0.3409 -0.0844 0.3005 0.033 Uiso calc 1
C C16 0.1336(2) 0.0817(2) 0.3880(2) 0.0245(5) Uani d 1
H H16 0.0557 0.1202 0.3738 0.029 Uiso calc 1
C C13 0.3593(2) -0.0306(3) 0.4315(2) 0.0370(7) Uani d 1
H H13 0.4366 -0.0698 0.4469 0.044 Uiso calc 1
C C14 0.3044(3) 0.0345(3) 0.4954(2) 0.0378(7) Uani d 1
H H14 0.3446 0.0412 0.5537 0.045 Uiso calc 1
C C15 0.1909(3) 0.0900(2) 0.4747(2) 0.0322(6) Uani d 1
H H15 0.1521 0.1338 0.5196 0.039 Uiso calc 1
C C10 0.0841(2) 0.31042(19) -0.16334(18) 0.0183(4) Uani d 1
C C27 -0.2056(2) 0.1249(2) 0.1419(2) 0.0278(5) Uani d 1
H H26A -0.1604 0.2054 0.0839 0.033 Uiso calc 1
H H26B -0.1547 0.0892 0.2040 0.033 Uiso calc 1
C C23 -0.2936(2) 0.0884(2) -0.0057(2) 0.0271(5) Uani d 1
H H22A -0.3005 0.0282 -0.0403 0.033 Uiso calc 1
H H22B -0.2519 0.1668 -0.0709 0.033 Uiso calc 1
C C25 -0.4250(2) 0.1950(3) 0.1089(3) 0.0349(6) Uani d 1
H H24A -0.3888 0.2783 0.0496 0.042 Uiso calc 1
H H24B -0.5142 0.2015 0.1489 0.042 Uiso calc 1
C C26 -0.3409(2) 0.1459(3) 0.1992(2) 0.0339(6) Uani d 1
H H25A -0.3831 0.0673 0.2637 0.041 Uiso calc 1
H H25B -0.3326 0.2054 0.2344 0.041 Uiso calc 1
C C24 -0.4303(2) 0.1098(3) 0.0472(2) 0.0319(6) Uani d 1
H H23A -0.4789 0.1464 -0.0166 0.038 Uiso calc 1
H H23B -0.4772 0.0299 0.1049 0.038 Uiso calc 1
C C18 0.0443(2) 0.5239(2) -0.1815(2) 0.0227(5) Uani d 1
H H18 -0.0176 0.4891 -0.1082 0.027 Uiso calc 1
C C17 0.1110(2) 0.44701(19) -0.22903(18) 0.0190(4) Uani d 1
C C22 0.2013(2) 0.4992(2) -0.33633(19) 0.0213(5) Uani d 1
H H22 0.2472 0.4477 -0.3692 0.026 Uiso calc 1
C C20 0.1581(2) 0.7025(2) -0.3484(2) 0.0244(5) Uani d 1
H H20 0.1738 0.7894 -0.3893 0.029 Uiso calc 1
C C21 0.2248(2) 0.6266(2) -0.3957(2) 0.0235(5) Uani d 1
H H21 0.2868 0.6617 -0.4689 0.028 Uiso calc 1
C C19 0.0682(2) 0.6506(2) -0.2410(2) 0.0252(5) Uani d 1
H H19 0.0228 0.7023 -0.2082 0.030 Uiso calc 1
Cl Cl1 0.62779(10) 0.79940(7) 0.31554(8) 0.0748(3) Uani d 1

loop_
_atom_site_aniso_label
_atom_site_aniso_U_11
_atom_site_aniso_U_22
_atom_site_aniso_U_33
_atom_site_aniso_U_12
_atom_site_aniso_U_13
_atom_site_aniso_U_23
Mn1 0.0192(2) 0.0113(2) 0.0121(2) 0.00178(18) -0.00382(18) -0.00305(18)
N1 0.0204(9) 0.0136(8) 0.0151(8) 0.0016(7) -0.0042(7) -0.0041(7)
N2 0.0207(9) 0.0146(9) 0.0131(8) 0.0029(7) -0.0026(7) -0.0034(7)
C5 0.0173(10) 0.0193(11) 0.0160(10) 0.0036(8) -0.0027(8) -0.0068(8)
N3 0.0199(9) 0.0178(9) 0.0194(9) 0.0027(7) -0.0031(7) -0.0076(7)
C4 0.0185(10) 0.0189(11) 0.0150(10) 0.0037(8) -0.0033(8) -0.0055(8)
C9 0.0194(10) 0.0152(10) 0.0165(10) 0.0023(8) -0.0005(8) -0.0053(8)
C1 0.0204(10) 0.0154(10) 0.0172(10) 0.0029(8) -0.0030(8) -0.0043(8)
C2 0.0284(12) 0.0160(11) 0.0179(10) 0.0026(9) -0.0068(9) -0.0004(9)
C7 0.0206(10) 0.0207(11) 0.0191(10) 0.0000(9) -0.0049(9) -0.0088(9)
C3 0.0267(11) 0.0220(11) 0.0159(10) 0.0037(9) -0.0082(9) -0.0045(9)
C6 0.0168(10) 0.0200(11) 0.0169(10) 0.0049(8) -0.0034(8) -0.0080(9)
C8 0.0233(11) 0.0169(11) 0.0196(10) -0.0020(9) -0.0014(9) -0.0065(9)
C11 0.0210(10) 0.0170(10) 0.0172(10) -0.0039(9) -0.0052(9) -0.0007(8)
C12 0.0190(11) 0.0294(13) 0.0229(11) -0.0002(10) -0.0020(9) -0.0015(10)
C16 0.0292(12) 0.0211(11) 0.0230(11) 0.0004(10) -0.0091(10) -0.0073(9)
C13 0.0192(11) 0.0420(15) 0.0325(13) -0.0072(11) -0.0119(10) 0.0052(12)
C14 0.0389(15) 0.0416(15) 0.0270(13) -0.0165(12) -0.0143(12) -0.0046(11)
C15 0.0441(15) 0.0278(13) 0.0251(12) -0.0076(11) -0.0109(11) -0.0095(10)
C10 0.0191(10) 0.0156(10) 0.0171(10) 0.0019(8) -0.0004(8) -0.0054(8)
C27 0.0232(11) 0.0355(13) 0.0359(13) 0.0074(10) -0.0090(10) -0.0248(11)
C23 0.0231(11) 0.0364(14) 0.0264(12) 0.0059(10) -0.0082(10) -0.0165(11)
C25 0.0250(12) 0.0409(15) 0.0493(16) 0.0134(11) -0.0104(12) -0.0282(13)
C26 0.0253(12) 0.0513(16) 0.0426(15) 0.0114(11) -0.0090(11) -0.0363(13)
C24 0.0244(12) 0.0419(15) 0.0365(14) 0.0079(11) -0.0098(11) -0.0218(12)
C18 0.0254(11) 0.0192(11) 0.0203(11) 0.0028(9) -0.0024(9) -0.0060(9)
C17 0.0230(11) 0.0166(11) 0.0163(10) 0.0025(9) -0.0069(9) -0.0044(9)
C22 0.0251(11) 0.0184(11) 0.0191(10) 0.0032(9) -0.0054(9) -0.0060(9)
C20 0.0284(12) 0.0137(10) 0.0274(12) -0.0007(9) -0.0092(10) -0.0033(9)
C21 0.0245(11) 0.0201(11) 0.0194(11) -0.0006(9) -0.0043(9) -0.0018(9)
C19 0.0301(12) 0.0193(11) 0.0282(12) 0.0050(10) -0.0067(10) -0.0116(10)
Cl1 0.0919(7) 0.0278(4) 0.0688(6) -0.0020(4) 0.0379(5) -0.0096(4)

loop_
_atom_type_symbol
_atom_type_description
_atom_type_scat_dispersion_real
_atom_type_scat_dispersion_imag
_atom_type_scat_source
C C 0.0181 0.0091 'International Tables Vol C Tables 4.2.6.8 and 6.1.1.4'
H H 0.0000 0.0000 'International Tables Vol C Tables 4.2.6.8 and 6.1.1.4'
N N 0.0311 0.0180 'International Tables Vol C Tables 4.2.6.8 and 6.1.1.4'
Cl Cl 0.3639 0.7018 'International Tables Vol C Tables 4.2.6.8 and 6.1.1.4'
Mn Mn -0.5299 2.8052 'International Tables Vol C Tables 4.2.6.8 and 6.1.1.4'

loop_
_geom_angle_atom_site_label_1
_geom_angle_atom_site_label_2
_geom_angle_atom_site_label_3
_geom_angle_site_symmetry_1
_geom_angle_site_symmetry_3
_geom_angle
N2 Mn1 N2 2 . 180.00(11)
N2 Mn1 N1 2 . 90.22(7)
N2 Mn1 N1 . . 89.78(7)
N2 Mn1 N1 2 2 89.78(7)
N2 Mn1 N1 . 2 90.22(7)
N1 Mn1 N1 . 2 180.00(16)
N2 Mn1 N3 2 2 91.99(6)
N2 Mn1 N3 . 2 88.01(6)
N1 Mn1 N3 . 2 90.59(7)
N1 Mn1 N3 2 2 89.41(7)
N2 Mn1 N3 2 . 88.01(6)
N2 Mn1 N3 . . 91.99(6)
N1 Mn1 N3 . . 89.41(7)
N1 Mn1 N3 2 . 90.59(7)
N3 Mn1 N3 2 . 180.00(11)
C4 N1 C1 . . 106.32(17)
C4 N1 Mn1 . . 126.99(14)
C1 N1 Mn1 . . 126.58(14)
C9 N2 C6 . . 106.39(17)
C9 N2 Mn1 . . 126.52(14)
C6 N2 Mn1 . . 127.03(14)
C6 C5 C4 . . 123.91(19)
C6 C5 C11 . . 117.60(18)
C4 C5 C11 . . 118.48(18)
C27 N3 C23 . . 110.07(17)
C27 N3 Mn1 . . 114.10(13)
C23 N3 Mn1 . . 113.57(13)
N1 C4 C5 . . 126.17(19)
N1 C4 C3 . . 109.57(18)
C5 C4 C3 . . 124.18(19)
N2 C9 C10 . . 126.23(19)
N2 C9 C8 . . 109.27(18)
C10 C9 C8 . . 124.49(19)
N1 C1 C10 . 2 126.20(19)
N1 C1 C2 . . 109.10(18)
C10 C1 C2 2 . 124.7(2)
C3 C2 C1 . . 107.84(19)
C8 C7 C6 . . 107.44(19)
C2 C3 C4 . . 107.14(19)
N2 C6 C5 . . 125.96(19)
N2 C6 C7 . . 109.31(18)
C5 C6 C7 . . 124.72(19)
C7 C8 C9 . . 107.55(19)
C16 C11 C12 . . 118.9(2)
C16 C11 C5 . . 120.6(2)
C12 C11 C5 . . 120.5(2)
C11 C12 C13 . . 119.8(2)
C15 C16 C11 . . 120.9(2)
C14 C13 C12 . . 120.6(2)
C13 C14 C15 . . 120.0(2)
C14 C15 C16 . . 119.8(2)
C1 C10 C9 2 . 124.0(2)
C1 C10 C17 2 . 118.44(19)
C9 C10 C17 . . 117.53(19)
N3 C27 C26 . . 113.36(19)
N3 C23 C24 . . 113.92(19)
C26 C25 C24 . . 110.1(2)
C25 C26 C27 . . 111.0(2)
C25 C24 C23 . . 110.9(2)
C19 C18 C17 . . 120.1(2)
C22 C17 C18 . . 119.31(19)
C22 C17 C10 . . 121.30(19)
C18 C17 C10 . . 119.39(19)
C17 C22 C21 . . 120.2(2)
C21 C20 C19 . . 119.6(2)
C20 C21 C22 . . 120.3(2)
C18 C19 C20 . . 120.4(2)

loop_
_geom_bond_atom_site_label_1
_geom_bond_atom_site_label_2
_geom_bond_site_symmetry_2
_geom_bond_distance
Mn1 N2 2 2.0164(17)
Mn1 N2 . 2.0164(17)
Mn1 N1 . 2.0199(17)
Mn1 N1 2 2.0199(17)
Mn1 N3 2 2.3704(17)
Mn1 N3 . 2.3704(17)
N1 C4 . 1.377(3)
N1 C1 . 1.380(3)
N2 C9 . 1.381(3)
N2 C6 . 1.383(3)
C5 C6 . 1.393(3)
C5 C4 . 1.397(3)
C5 C11 . 1.497(3)
N3 C27 . 1.475(3)
N3 C23 . 1.485(3)
C4 C3 . 1.437(3)
C9 C10 . 1.395(3)
C9 C8 . 1.432(3)
C1 C10 2 1.392(3)
C1 C2 . 1.437(3)
C2 C3 . 1.343(3)
C7 C8 . 1.352(3)
C7 C6 . 1.432(3)
C11 C16 . 1.391(3)
C11 C12 . 1.393(3)
C12 C13 . 1.395(4)
C16 C15 . 1.389(3)
C13 C14 . 1.379(4)
C14 C15 . 1.380(4)
C10 C1 2 1.392(3)
C10 C17 . 1.495(3)
C27 C26 . 1.528(3)
C23 C24 . 1.523(3)
C25 C26 . 1.513(4)
C25 C24 . 1.516(3)
C18 C19 . 1.384(3)
C18 C17 . 1.400(3)
C17 C22 . 1.390(3)
C22 C21 . 1.391(3)
C20 C21 . 1.387(3)
C20 C19 . 1.388(3)

loop_
_platon_squeeze_void_nr
_platon_squeeze_void_average_x
_platon_squeeze_void_average_y
_platon_squeeze_void_average_z
_platon_squeeze_void_volume
_platon_squeeze_void_count_electrons
_platon_squeeze_void_content
1 0.500 0.500 0.285 375 111 ' '

_cod_database_fobs_code 2021486
